data_7032401
loop_
_publ_author_name
'Wang, Junfeng'
'Liu, Bin'
'Liu, Xiumin'
'Panzner, Matthew J.'
'Wesdemiotis, Chrys'
'Pang, Yi'

_publ_section_title
;
 A binuclear Zn(ii)-Zn(ii) complex from a 2-hydroxybenzohydrazide-derived
 Schiff base for selective detection of pyrophosphate.
;
_journal_issue 37
_journal_name_full 'Dalton transactions (Cambridge, England : 2003)'
_journal_page_first 14142
_journal_page_last 14146
_journal_paper_doi 10.1039/c4dt01799d
_journal_volume 43
_journal_year 2014
_chemical_formula_moiety 'C46 H38 N8 O10 Zn2, 2(Cl O4), 5(C2 H6 O S)'
_chemical_formula_sum 'C56 H68 Cl2 N8 O19 S5 Zn2'
_chemical_formula_weight 1519.12
_chemical_name_systematic
; 
 ? 
;
_space_group_IT_number 2
_symmetry_cell_setting triclinic
_symmetry_space_group_name_Hall '-P 1'
_symmetry_space_group_name_H-M 'P -1'
_atom_sites_solution_hydrogens geom
_atom_sites_solution_primary direct
_atom_sites_solution_secondary difmap
_audit_creation_method SHELXL-97
_cell_angle_alpha 99.786(2)
_cell_angle_beta 114.090(2)
_cell_angle_gamma 101.889(2)
_cell_formula_units_Z 2
_cell_length_a 15.1259(8)
_cell_length_b 15.7972(8)
_cell_length_c 17.4231(9)
_cell_measurement_reflns_used 9884
_cell_measurement_temperature 293(2)
_cell_measurement_theta_max 27.78
_cell_measurement_theta_min 2.39
_cell_volume 3565.5(3)
_computing_cell_refinement 'Bruker SAINT'
_computing_data_collection 'Bruker APEX2'
_computing_data_reduction 'Bruker SAINT'
_computing_molecular_graphics 'Bruker SHELXTL'
_computing_publication_material 'Bruker SHELXTL'
_computing_structure_refinement 'SHELXL-97 (Sheldrick, 2008)'
_computing_structure_solution 'SHELXS-97 (Sheldrick, 2008)'
_diffrn_ambient_temperature 293(2)
_diffrn_measured_fraction_theta_full 0.999
_diffrn_measured_fraction_theta_max 0.999
_diffrn_measurement_device_type 'Bruker APEX-II CCD'
_diffrn_measurement_method '\f and \w scans'
_diffrn_radiation_monochromator graphite
_diffrn_radiation_source 'fine-focus sealed tube'
_diffrn_radiation_type MoK\a
_diffrn_radiation_wavelength 0.71073
_diffrn_reflns_av_R_equivalents 0.0405
_diffrn_reflns_av_sigmaI/netI 0.0418
_diffrn_reflns_limit_h_max 18
_diffrn_reflns_limit_h_min -16
_diffrn_reflns_limit_k_max 19
_diffrn_reflns_limit_k_min -17
_diffrn_reflns_limit_l_max 21
_diffrn_reflns_limit_l_min -21
_diffrn_reflns_number 55995
_diffrn_reflns_theta_full 26.30
_diffrn_reflns_theta_max 26.30
_diffrn_reflns_theta_min 1.55
_exptl_absorpt_coefficient_mu 0.965
_exptl_absorpt_correction_T_max 0.9165
_exptl_absorpt_correction_T_min 0.7766
_exptl_absorpt_correction_type multi-scan
_exptl_absorpt_process_details SADABS
_exptl_crystal_colour block
_exptl_crystal_density_diffrn 1.415
_exptl_crystal_density_meas ?
_exptl_crystal_density_method 'not measured'
_exptl_crystal_description yellow
_exptl_crystal_F_000 1572
_exptl_crystal_size_max 0.28
_exptl_crystal_size_mid 0.21
_exptl_crystal_size_min 0.09
_platon_squeeze_details
;Platon squeeze was used to remove a total of 354 total electons
from a single solvent accessible void. Only one of two perchlorate counter ions could be found from the difference map. Removal of the second ClO4- results in the removal of 98 e- from the cell. As the crystals were grown from DMSO and contain two well ordered DMSO solvate molecules it is assumed the remaining disordered solvet squeezed from the model correspond to additional DMSO solvate molecules. Given the remaining 256 e- squeezed from the cell this corresponds to 6 addtional DMSO molecules per cell or 3 per Zn complex. The sum and moiety formulas and corresponding values reflect these additions.
;
_refine_diff_density_max 3.396
_refine_diff_density_min -2.111
_refine_diff_density_rms 0.116
_refine_ls_extinction_method none
_refine_ls_goodness_of_fit_ref 1.081
_refine_ls_hydrogen_treatment mixed
_refine_ls_matrix_type full
_refine_ls_number_parameters 720
_refine_ls_number_reflns 14450
_refine_ls_number_restraints 0
_refine_ls_restrained_S_all 1.081
_refine_ls_R_factor_all 0.0722
_refine_ls_R_factor_gt 0.0617
_refine_ls_shift/su_max 0.000
_refine_ls_shift/su_mean 0.000
_refine_ls_structure_factor_coef Fsqd
_refine_ls_weighting_details 'calc w=1/[\s^2^(Fo^2^)+(0.1024P)^2^+5.8375P] where P=(Fo^2^+2Fc^2^)/3'
_refine_ls_weighting_scheme calc
_refine_ls_wR_factor_gt 0.1742
_refine_ls_wR_factor_ref 0.1819
_reflns_number_gt 11735
_reflns_number_total 14450
_reflns_threshold_expression >2sigma(I)
_cod_duplicate_entry 7031784
_cod_data_source_file c4dt01799d2.cif
_cod_data_source_block 4
_cod_depositor_comments
;
The following automatic conversions were performed:

'_symmetry_cell_setting' value 'Triclinic' changed to 'triclinic'
according to
/usr/data/users/saulius/crontab/automatic-downloads/current/RSC/lib/dictionaries/cif_core.dic
dictionary named 'cif_core.dic' version 2.4.2 from 2011-04-26.

Automatic conversion script
Id: cif_fix_values 2281 2013-09-26 08:29:07Z andrius 

The following automatic conversions were performed:

'_exptl_crystal_density_meas' value 'not measured' was changed to '?'
- the value is perceived as not measured.

Automatic conversion script
Id: cif_fix_values 3008 2015-01-20 13:52:24Z robertas 
;
_cod_original_sg_symbol_H-M P-1
_cod_database_code 7032401

loop_
_symmetry_equiv_pos_as_xyz
'x, y, z'
'-x, -y, -z'

loop_
_atom_site_label
_atom_site_type_symbol
_atom_site_fract_x
_atom_site_fract_y
_atom_site_fract_z
_atom_site_U_iso_or_equiv
_atom_site_adp_type
_atom_site_occupancy
_atom_site_symmetry_multiplicity
_atom_site_calc_flag
_atom_site_refinement_flags
Cl1 Cl 0.33296(11) 0.94342(14) 0.96618(8) 0.0680(5) Uani 1 1 d .
O11 O 0.3648(3) 0.9728(4) 1.0569(2) 0.0694(13) Uani 1 1 d .
O13 O 0.2306(3) 0.8990(4) 0.9204(3) 0.100(2) Uani 1 1 d .
O14 O 0.3519(5) 1.0273(5) 0.9373(4) 0.111(2) Uani 1 1 d .
O12 O 0.3907(3) 0.8861(4) 0.9504(3) 0.0754(14) Uani 1 1 d .
Zn1 Zn 0.15554(3) -0.02642(3) 0.33974(2) 0.01496(11) Uani 1 1 d .
Zn2 Zn 0.13212(3) 0.17501(3) 0.37487(2) 0.01676(12) Uani 1 1 d .
S1 S 0.56478(9) 0.68754(7) 0.80770(7) 0.0361(2) Uani 1 1 d .
S2 S 0.57572(8) 0.96503(8) 0.27512(7) 0.0318(2) Uani 1 1 d .
O1 O -0.2242(2) 0.2615(2) 0.2274(2) 0.0423(8) Uani 1 1 d .
H1O H -0.2777 0.2705 0.1978 0.064 Uiso 1 1 calc R
O2 O 0.0311(2) 0.22340(18) 0.41169(17) 0.0254(6) Uani 1 1 d .
O3 O 0.14110(18) 0.07852(16) 0.28596(15) 0.0173(5) Uani 1 1 d .
O4 O 0.26811(18) -0.07444(17) 0.42671(16) 0.0197(5) Uani 1 1 d .
O5 O 0.3454(2) -0.1309(2) 0.56157(18) 0.0304(6) Uani 1 1 d .
H5O H 0.3024 -0.1152 0.5250 0.046 Uiso 1 1 calc R
O6 O 0.3980(2) 0.50509(19) 0.59142(19) 0.0336(7) Uani 1 1 d .
H6 H 0.4344 0.5525 0.6300 0.050 Uiso 1 1 calc R
O7 O 0.2206(2) 0.29132(17) 0.36687(17) 0.0244(6) Uani 1 1 d .
O8 O 0.14868(18) 0.06990(16) 0.43048(15) 0.0174(5) Uani 1 1 d .
O9 O 0.0557(2) -0.13194(18) 0.22358(16) 0.0252(6) Uani 1 1 d .
O10 O 0.0316(4) -0.2588(4) 0.0849(3) 0.0959(19) Uani 1 1 d .
H10 H 0.0687 -0.2211 0.1326 0.144 Uiso 1 1 calc R
O15 O 0.5046(3) 0.6603(2) 0.7112(2) 0.0489(9) Uani 1 1 d .
O16 O 0.4729(2) 0.9585(3) 0.2710(2) 0.0419(8) Uani 1 1 d .
N1 N -0.0619(2) 0.2088(2) 0.2688(2) 0.0271(7) Uani 1 1 d .
H1 H -0.1128 0.2151 0.2265 0.032 Uiso 1 1 calc R
N2 N 0.0083(2) 0.1739(2) 0.2552(2) 0.0210(6) Uani 1 1 d .
N3 N 0.2679(2) -0.02230(19) 0.29567(19) 0.0170(6) Uani 1 1 d .
N4 N 0.3432(2) -0.0571(2) 0.34016(19) 0.0177(6) Uani 1 1 d .
H4 H 0.3888 -0.0635 0.3243 0.021 Uiso 1 1 calc R
N5 N 0.2935(2) 0.3337(2) 0.5141(2) 0.0225(6) Uani 1 1 d .
H5 H 0.3323 0.3738 0.5638 0.027 Uiso 1 1 calc R
N6 N 0.2431(2) 0.2484(2) 0.50846(19) 0.0202(6) Uani 1 1 d .
N7 N 0.0518(2) -0.10970(19) 0.37172(19) 0.0190(6) Uani 1 1 d .
N8 N -0.0110(2) -0.1875(2) 0.3055(2) 0.0219(6) Uani 1 1 d .
H8 H -0.0503 -0.2301 0.3122 0.026 Uiso 1 1 calc R
C1 C -0.1193(3) 0.2673(3) 0.3733(3) 0.0294(9) Uani 1 1 d .
C2 C -0.2059(3) 0.2798(3) 0.3114(3) 0.0357(10) Uani 1 1 d .
C3 C -0.2714(4) 0.3113(3) 0.3388(4) 0.0439(12) Uani 1 1 d .
H3 H -0.3291 0.3201 0.2980 0.053 Uiso 1 1 calc R
C4 C -0.2514(4) 0.3290(3) 0.4242(4) 0.0530(15) Uani 1 1 d .
H4C H -0.2962 0.3487 0.4413 0.064 Uiso 1 1 calc R
C5 C -0.1652(5) 0.3182(4) 0.4858(4) 0.0557(15) Uani 1 1 d .
H5A H -0.1516 0.3315 0.5443 0.067 Uiso 1 1 calc R
C6 C -0.0993(4) 0.2879(3) 0.4614(3) 0.0420(11) Uani 1 1 d .
H6A H -0.0411 0.2809 0.5035 0.050 Uiso 1 1 calc R
C7 C -0.0458(3) 0.2326(3) 0.3527(3) 0.0268(8) Uani 1 1 d .
C8 C 0.0017(3) 0.1602(2) 0.1774(2) 0.0245(8) Uani 1 1 d .
H8C H -0.0485 0.1757 0.1349 0.029 Uiso 1 1 calc R
C9 C 0.0696(3) 0.1216(2) 0.1540(2) 0.0200(7) Uani 1 1 d .
C10 C 0.1350(3) 0.0803(2) 0.2086(2) 0.0167(7) Uani 1 1 d .
C11 C 0.1934(3) 0.0400(2) 0.1764(2) 0.0179(7) Uani 1 1 d .
C12 C 0.1869(3) 0.0440(2) 0.0941(2) 0.0206(7) Uani 1 1 d .
H12 H 0.2263 0.0180 0.0743 0.025 Uiso 1 1 calc R
C13 C 0.1240(3) 0.0853(3) 0.0419(2) 0.0232(8) Uani 1 1 d .
C14 C 0.0646(3) 0.1219(3) 0.0722(2) 0.0251(8) Uani 1 1 d .
H14 H 0.0197 0.1476 0.0368 0.030 Uiso 1 1 calc R
C15 C 0.1200(3) 0.0885(3) -0.0455(2) 0.0298(9) Uani 1 1 d .
H15A H 0.1635 0.1457 -0.0390 0.045 Uiso 1 1 calc R
H15B H 0.0514 0.0808 -0.0872 0.045 Uiso 1 1 calc R
H15C H 0.1427 0.0410 -0.0659 0.045 Uiso 1 1 calc R
C16 C 0.2659(3) -0.0013(2) 0.2265(2) 0.0172(7) Uani 1 1 d .
H16 H 0.3131 -0.0131 0.2082 0.021 Uiso 1 1 calc R
C17 C 0.3410(3) -0.0805(2) 0.4098(2) 0.0171(7) Uani 1 1 d .
C18 C 0.4220(3) -0.1124(2) 0.4652(2) 0.0188(7) Uani 1 1 d .
C19 C 0.4192(3) -0.1360(2) 0.5387(2) 0.0221(7) Uani 1 1 d .
C20 C 0.4967(3) -0.1667(3) 0.5923(3) 0.0257(8) Uani 1 1 d .
H20 H 0.4940 -0.1842 0.6398 0.031 Uiso 1 1 calc R
C21 C 0.5768(3) -0.1708(2) 0.5746(3) 0.0261(8) Uani 1 1 d .
H21 H 0.6289 -0.1896 0.6112 0.031 Uiso 1 1 calc R
C22 C 0.5802(3) -0.1469(2) 0.5024(3) 0.0252(8) Uani 1 1 d .
H22 H 0.6342 -0.1504 0.4905 0.030 Uiso 1 1 calc R
C23 C 0.5044(3) -0.1183(2) 0.4487(3) 0.0245(8) Uani 1 1 d .
H23 H 0.5075 -0.1026 0.4006 0.029 Uiso 1 1 calc R
C24 C 0.3307(3) 0.4409(3) 0.4379(3) 0.0262(8) Uani 1 1 d .
C25 C 0.3901(3) 0.5147(3) 0.5135(3) 0.0268(8) Uani 1 1 d .
C26 C 0.4381(3) 0.5969(3) 0.5061(3) 0.0316(9) Uani 1 1 d .
H26 H 0.4767 0.6462 0.5556 0.038 Uiso 1 1 calc R
C27 C 0.4280(4) 0.6044(3) 0.4268(3) 0.0382(10) Uani 1 1 d .
H27 H 0.4612 0.6588 0.4230 0.046 Uiso 1 1 calc R
C28 C 0.3690(4) 0.5324(3) 0.3508(3) 0.0433(11) Uani 1 1 d .
H28 H 0.3625 0.5385 0.2967 0.052 Uiso 1 1 calc R
C29 C 0.3205(3) 0.4523(3) 0.3576(3) 0.0354(10) Uani 1 1 d .
H29 H 0.2799 0.4043 0.3071 0.043 Uiso 1 1 calc R
C30 C 0.2789(3) 0.3513(2) 0.4379(2) 0.0215(7) Uani 1 1 d .
C31 C 0.2521(3) 0.2299(2) 0.5799(2) 0.0216(7) Uani 1 1 d .
H31 H 0.2911 0.2752 0.6326 0.026 Uiso 1 1 calc R
C32 C 0.2038(3) 0.1411(3) 0.5817(2) 0.0221(7) Uani 1 1 d .
C33 C 0.1551(3) 0.0643(2) 0.5076(2) 0.0173(7) Uani 1 1 d .
C34 C 0.1111(3) -0.0181(2) 0.5185(2) 0.0196(7) Uani 1 1 d .
C35 C 0.1152(3) -0.0214(3) 0.5997(2) 0.0236(8) Uani 1 1 d .
H35 H 0.0841 -0.0760 0.6048 0.028 Uiso 1 1 calc R
C36 C 0.1638(3) 0.0534(3) 0.6730(2) 0.0242(8) Uani 1 1 d .
C37 C 0.2083(3) 0.1336(3) 0.6624(2) 0.0236(8) Uani 1 1 d .
H37 H 0.2426 0.1845 0.7107 0.028 Uiso 1 1 calc R
C38 C 0.1621(3) 0.0463(3) 0.7577(3) 0.0298(9) Uani 1 1 d .
H38A H 0.1960 0.1043 0.8005 0.045 Uiso 1 1 calc R
H38B H 0.1964 0.0040 0.7790 0.045 Uiso 1 1 calc R
H38C H 0.0929 0.0259 0.7476 0.045 Uiso 1 1 calc R
C39 C 0.0511(3) -0.1003(2) 0.4452(2) 0.0200(7) Uani 1 1 d .
H39 H 0.0107 -0.1478 0.4529 0.024 Uiso 1 1 calc R
C40 C -0.0066(3) -0.1922(2) 0.2291(2) 0.0221(7) Uani 1 1 d .
C41 C -0.0813(3) -0.2684(3) 0.1523(3) 0.0333(9) Uani 1 1 d .
C42 C -0.0610(4) -0.2970(4) 0.0813(4) 0.0587(15) Uani 1 1 d .
C44 C -0.2262(5) -0.4039(5) 0.0015(5) 0.082(2) Uani 1 1 d .
H44 H -0.2718 -0.4545 -0.0449 0.099 Uiso 1 1 calc R
C45 C -0.2514(4) -0.3701(3) 0.0631(3) 0.0511(14) Uani 1 1 d .
H45 H -0.3173 -0.3923 0.0553 0.061 Uiso 1 1 calc R
C46 C -0.1798(3) -0.3027(3) 0.1380(3) 0.0394(10) Uani 1 1 d .
H46 H -0.1987 -0.2799 0.1798 0.047 Uiso 1 1 calc R
C47 C 0.6916(4) 0.7022(4) 0.8299(4) 0.0607(16) Uani 1 1 d .
H47A H 0.6993 0.6451 0.8096 0.091 Uiso 1 1 calc R
H47B H 0.7348 0.7264 0.8920 0.091 Uiso 1 1 calc R
H47C H 0.7103 0.7433 0.8004 0.091 Uiso 1 1 calc R
C48 C 0.5750(4) 0.8036(3) 0.8401(4) 0.0480(12) Uani 1 1 d .
H48A H 0.6016 0.8354 0.8081 0.072 Uiso 1 1 calc R
H48B H 0.6199 0.8286 0.9018 0.072 Uiso 1 1 calc R
H48C H 0.5090 0.8094 0.8280 0.072 Uiso 1 1 calc R
C49 C 0.5502(4) 0.8780(3) 0.1820(3) 0.0391(10) Uani 1 1 d .
H49A H 0.5290 0.8202 0.1905 0.059 Uiso 1 1 calc R
H49B H 0.6107 0.8837 0.1750 0.059 Uiso 1 1 calc R
H49C H 0.4971 0.8832 0.1305 0.059 Uiso 1 1 calc R
C50 C 0.6051(4) 1.0587(4) 0.2357(3) 0.0451(12) Uani 1 1 d .
H50A H 0.5503 1.0510 0.1792 0.068 Uiso 1 1 calc R
H50B H 0.6665 1.0622 0.2307 0.068 Uiso 1 1 calc R
H50C H 0.6141 1.1133 0.2759 0.068 Uiso 1 1 calc R
C43 C -0.1339(6) -0.3641(5) 0.0065(4) 0.077(2) Uani 1 1 d .
H43 H -0.1203 -0.3820 -0.0401 0.092 Uiso 1 1 calc R

loop_
_atom_site_aniso_label
_atom_site_aniso_U_11
_atom_site_aniso_U_22
_atom_site_aniso_U_33
_atom_site_aniso_U_23
_atom_site_aniso_U_13
_atom_site_aniso_U_12
Cl1 0.0505(8) 0.1327(15) 0.0317(6) 0.0203(8) 0.0186(6) 0.0529(9)
O11 0.061(3) 0.122(4) 0.0366(19) 0.021(2) 0.0257(19) 0.046(3)
O13 0.045(3) 0.143(5) 0.061(3) -0.027(3) -0.008(2) 0.042(3)
O14 0.125(5) 0.144(5) 0.112(5) 0.095(4) 0.063(4) 0.073(5)
O12 0.055(3) 0.129(4) 0.045(2) 0.010(2) 0.019(2) 0.056(3)
Zn1 0.0115(2) 0.0166(2) 0.0162(2) 0.00513(15) 0.00589(16) 0.00386(15)
Zn2 0.0134(2) 0.0170(2) 0.0181(2) 0.00416(16) 0.00574(16) 0.00483(15)
S1 0.0334(6) 0.0312(6) 0.0386(6) 0.0072(5) 0.0144(5) 0.0065(4)
S2 0.0238(5) 0.0495(6) 0.0387(6) 0.0255(5) 0.0211(5) 0.0194(5)
O1 0.0209(16) 0.0462(19) 0.0489(19) 0.0025(15) 0.0050(14) 0.0206(14)
O2 0.0216(14) 0.0270(14) 0.0277(14) 0.0060(11) 0.0105(12) 0.0106(11)
O3 0.0176(12) 0.0185(12) 0.0187(12) 0.0075(10) 0.0088(10) 0.0083(10)
O4 0.0154(12) 0.0251(13) 0.0229(12) 0.0116(10) 0.0103(10) 0.0075(10)
O5 0.0232(15) 0.0505(18) 0.0307(15) 0.0253(14) 0.0165(12) 0.0174(13)
O6 0.0310(16) 0.0216(14) 0.0307(15) -0.0044(12) 0.0076(13) -0.0028(12)
O7 0.0236(14) 0.0201(13) 0.0248(13) 0.0046(11) 0.0093(11) 0.0025(11)
O8 0.0166(12) 0.0182(12) 0.0171(11) 0.0050(9) 0.0084(10) 0.0035(10)
O9 0.0182(13) 0.0280(14) 0.0200(12) 0.0013(11) 0.0056(11) -0.0006(11)
O10 0.062(3) 0.114(4) 0.073(3) -0.037(3) 0.031(3) 0.004(3)
O15 0.042(2) 0.0269(16) 0.0397(18) -0.0016(14) -0.0078(15) 0.0019(14)
O16 0.0250(16) 0.078(2) 0.0446(18) 0.0342(17) 0.0257(15) 0.0247(16)
N1 0.0192(16) 0.0312(18) 0.0301(17) 0.0079(14) 0.0074(14) 0.0152(14)
N2 0.0138(15) 0.0252(16) 0.0244(15) 0.0076(13) 0.0068(12) 0.0107(12)
N3 0.0120(14) 0.0166(14) 0.0204(14) 0.0049(12) 0.0060(12) 0.0039(11)
N4 0.0113(14) 0.0228(15) 0.0235(15) 0.0100(12) 0.0092(12) 0.0086(12)
N5 0.0202(16) 0.0137(14) 0.0237(15) -0.0010(12) 0.0056(13) 0.0003(12)
N6 0.0149(15) 0.0201(15) 0.0219(15) 0.0035(12) 0.0070(12) 0.0031(12)
N7 0.0116(14) 0.0169(14) 0.0245(15) 0.0062(12) 0.0055(12) 0.0023(11)
N8 0.0140(15) 0.0174(15) 0.0252(16) 0.0052(12) 0.0045(13) -0.0027(12)
C1 0.028(2) 0.024(2) 0.043(2) 0.0110(17) 0.0199(19) 0.0142(17)
C2 0.025(2) 0.020(2) 0.062(3) 0.0073(19) 0.020(2) 0.0098(16)
C3 0.028(2) 0.030(2) 0.076(4) 0.009(2) 0.026(2) 0.0145(19)
C4 0.047(3) 0.037(3) 0.102(5) 0.022(3) 0.054(3) 0.024(2)
C5 0.075(4) 0.050(3) 0.078(4) 0.026(3) 0.059(4) 0.033(3)
C6 0.049(3) 0.042(3) 0.056(3) 0.021(2) 0.034(3) 0.028(2)
C7 0.025(2) 0.0232(19) 0.035(2) 0.0089(16) 0.0149(18) 0.0118(16)
C8 0.0200(19) 0.0232(19) 0.0260(19) 0.0098(15) 0.0053(16) 0.0072(15)
C9 0.0150(17) 0.0193(17) 0.0213(17) 0.0059(14) 0.0051(14) 0.0036(14)
C10 0.0141(16) 0.0168(16) 0.0154(15) 0.0025(13) 0.0051(13) 0.0023(13)
C11 0.0147(17) 0.0172(17) 0.0156(16) 0.0021(13) 0.0041(13) 0.0005(13)
C12 0.0173(18) 0.0248(18) 0.0172(16) 0.0049(14) 0.0080(14) 0.0019(14)
C13 0.0233(19) 0.0255(19) 0.0157(16) 0.0061(14) 0.0067(15) 0.0016(15)
C14 0.0190(19) 0.028(2) 0.0174(17) 0.0077(15) -0.0014(15) 0.0050(15)
C15 0.034(2) 0.034(2) 0.0167(17) 0.0102(16) 0.0079(17) 0.0070(18)
C16 0.0169(17) 0.0164(16) 0.0187(16) 0.0037(13) 0.0100(14) 0.0031(13)
C17 0.0111(16) 0.0139(16) 0.0231(17) 0.0035(13) 0.0065(14) 0.0021(12)
C18 0.0166(17) 0.0156(16) 0.0237(17) 0.0081(14) 0.0078(15) 0.0046(13)
C19 0.0156(18) 0.0215(18) 0.0239(18) 0.0072(15) 0.0052(15) 0.0027(14)
C20 0.022(2) 0.0253(19) 0.0261(19) 0.0120(16) 0.0066(16) 0.0060(15)
C21 0.0177(18) 0.0173(18) 0.034(2) 0.0060(15) 0.0024(16) 0.0073(14)
C22 0.0159(18) 0.0198(18) 0.036(2) 0.0040(16) 0.0094(16) 0.0077(14)
C23 0.0197(19) 0.0229(19) 0.0303(19) 0.0097(16) 0.0098(16) 0.0073(15)
C24 0.0209(19) 0.0192(18) 0.036(2) 0.0045(16) 0.0126(17) 0.0043(15)
C25 0.0193(19) 0.0201(18) 0.036(2) 0.0028(16) 0.0111(17) 0.0049(15)
C26 0.023(2) 0.0201(19) 0.047(2) 0.0024(18) 0.0155(19) 0.0045(16)
C27 0.036(2) 0.020(2) 0.057(3) 0.0080(19) 0.024(2) 0.0005(18)
C28 0.051(3) 0.033(2) 0.050(3) 0.016(2) 0.029(2) 0.005(2)
C29 0.036(2) 0.026(2) 0.040(2) 0.0045(18) 0.019(2) 0.0014(18)
C30 0.0176(18) 0.0176(17) 0.0253(18) 0.0027(15) 0.0077(15) 0.0045(14)
C31 0.0143(17) 0.0242(18) 0.0198(17) -0.0019(14) 0.0054(14) 0.0049(14)
C32 0.0191(18) 0.033(2) 0.0215(17) 0.0094(15) 0.0121(15) 0.0144(15)
C33 0.0108(16) 0.0254(18) 0.0165(16) 0.0059(14) 0.0066(13) 0.0064(13)
C34 0.0123(16) 0.0288(19) 0.0189(17) 0.0085(15) 0.0066(14) 0.0085(14)
C35 0.0184(18) 0.034(2) 0.0277(19) 0.0172(17) 0.0139(16) 0.0127(16)
C36 0.0189(18) 0.044(2) 0.0214(18) 0.0173(17) 0.0133(15) 0.0175(17)
C37 0.0156(18) 0.035(2) 0.0182(17) 0.0019(15) 0.0068(15) 0.0093(15)
C38 0.028(2) 0.047(3) 0.0239(19) 0.0154(18) 0.0166(17) 0.0168(19)
C39 0.0087(16) 0.0243(18) 0.0266(18) 0.0108(15) 0.0065(14) 0.0046(13)
C40 0.0126(17) 0.0242(19) 0.0278(19) 0.0063(15) 0.0074(15) 0.0071(14)
C41 0.021(2) 0.025(2) 0.037(2) 0.0005(17) 0.0051(18) -0.0007(16)
C42 0.038(3) 0.057(3) 0.056(3) -0.005(3) 0.009(3) 0.007(3)
C44 0.054(4) 0.064(4) 0.065(4) -0.026(3) 0.008(3) -0.033(3)
C45 0.032(3) 0.037(3) 0.048(3) 0.013(2) -0.006(2) -0.011(2)
C46 0.020(2) 0.035(2) 0.041(2) 0.005(2) 0.0037(19) -0.0068(18)
C47 0.029(3) 0.076(4) 0.049(3) -0.012(3) 0.004(2) 0.014(3)
C48 0.038(3) 0.032(2) 0.051(3) -0.001(2) 0.009(2) 0.000(2)
C49 0.034(2) 0.049(3) 0.040(2) 0.016(2) 0.019(2) 0.017(2)
C50 0.054(3) 0.059(3) 0.053(3) 0.033(3) 0.040(3) 0.032(3)
C43 0.074(5) 0.071(4) 0.054(4) -0.010(3) 0.015(3) 0.016(4)

loop_
_atom_type_symbol
_atom_type_description
_atom_type_scat_dispersion_real
_atom_type_scat_dispersion_imag
_atom_type_scat_source
C C 0.0033 0.0016 'International Tables Vol C Tables 4.2.6.8 and 6.1.1.4'
H H 0.0000 0.0000 'International Tables Vol C Tables 4.2.6.8 and 6.1.1.4'
N N 0.0061 0.0033 'International Tables Vol C Tables 4.2.6.8 and 6.1.1.4'
O O 0.0106 0.0060 'International Tables Vol C Tables 4.2.6.8 and 6.1.1.4'
S S 0.1246 0.1234 'International Tables Vol C Tables 4.2.6.8 and 6.1.1.4'
Cl Cl 0.1484 0.1585 'International Tables Vol C Tables 4.2.6.8 and 6.1.1.4'
Zn Zn 0.2839 1.4301 'International Tables Vol C Tables 4.2.6.8 and 6.1.1.4'

loop_
_geom_angle_atom_site_label_1
_geom_angle_atom_site_label_2
_geom_angle_atom_site_label_3
_geom_angle
O13 Cl1 O11 111.5(3)
O13 Cl1 O12 110.8(3)
O11 Cl1 O12 109.3(3)
O13 Cl1 O14 107.2(4)
O11 Cl1 O14 106.5(4)
O12 Cl1 O14 111.5(4)
O3 Zn1 O8 75.28(9)
O3 Zn1 O9 97.30(10)
O8 Zn1 O9 139.15(10)
O3 Zn1 N3 80.92(10)
O8 Zn1 N3 129.45(10)
O9 Zn1 N3 87.21(10)
O3 Zn1 O4 141.45(10)
O8 Zn1 O4 99.27(9)
O9 Zn1 O4 109.53(10)
N3 Zn1 O4 73.53(10)
O3 Zn1 N7 129.59(10)
O8 Zn1 N7 80.18(10)
O9 Zn1 N7 74.19(11)
N3 Zn1 N7 145.30(11)
O4 Zn1 N7 85.26(10)
O3 Zn2 O8 74.84(9)
O3 Zn2 O7 99.79(10)
O8 Zn2 O7 140.32(10)
O3 Zn2 O2 144.18(10)
O8 Zn2 O2 103.24(10)
O7 Zn2 O2 102.81(10)
O3 Zn2 N2 79.53(10)
O8 Zn2 N2 127.80(11)
O7 Zn2 N2 88.12(11)
O2 Zn2 N2 73.87(11)
O3 Zn2 N6 129.37(10)
O8 Zn2 N6 79.30(10)
O7 Zn2 N6 74.38(11)
O2 Zn2 N6 83.74(11)
N2 Zn2 N6 147.78(11)
O15 S1 C47 106.4(3)
O15 S1 C48 104.1(2)
C47 S1 C48 97.4(3)
O16 S2 C49 104.6(2)
O16 S2 C50 105.7(2)
C49 S2 C50 97.5(2)
C7 O2 Zn2 117.9(2)
C10 O3 Zn1 126.1(2)
C10 O3 Zn2 128.4(2)
Zn1 O3 Zn2 105.40(10)
C17 O4 Zn1 116.6(2)
C30 O7 Zn2 116.2(2)
C33 O8 Zn1 126.5(2)
C33 O8 Zn2 129.0(2)
Zn1 O8 Zn2 104.47(10)
C40 O9 Zn1 116.6(2)
C7 N1 N2 115.8(3)
C8 N2 N1 117.1(3)
C8 N2 Zn2 128.4(2)
N1 N2 Zn2 113.2(2)
C16 N3 N4 117.5(3)
C16 N3 Zn1 127.2(2)
N4 N3 Zn1 114.7(2)
C17 N4 N3 115.8(3)
C30 N5 N6 116.3(3)
C31 N6 N5 118.2(3)
C31 N6 Zn2 128.8(3)
N5 N6 Zn2 111.4(2)
C39 N7 N8 118.7(3)
C39 N7 Zn1 127.9(2)
N8 N7 Zn1 112.8(2)
C40 N8 N7 115.3(3)
C2 C1 C6 119.0(4)
C2 C1 C7 124.5(4)
C6 C1 C7 116.5(4)
O1 C2 C1 119.1(4)
O1 C2 C3 121.7(4)
C1 C2 C3 119.2(5)
C4 C3 C2 120.7(5)
C3 C4 C5 120.5(4)
C6 C5 C4 120.4(5)
C5 C6 C1 120.2(5)
O2 C7 N1 119.0(3)
O2 C7 C1 121.2(4)
N1 C7 C1 119.7(4)
N2 C8 C9 122.5(3)
C14 C9 C10 120.2(3)
C14 C9 C8 117.2(3)
C10 C9 C8 122.5(3)
O3 C10 C11 120.9(3)
O3 C10 C9 121.7(3)
C11 C10 C9 117.4(3)
C12 C11 C10 119.9(3)
C12 C11 C16 116.9(3)
C10 C11 C16 123.1(3)
C13 C12 C11 122.4(3)
C12 C13 C14 117.5(3)
C12 C13 C15 120.5(3)
C14 C13 C15 122.0(3)
C13 C14 C9 122.5(3)
N3 C16 C11 122.8(3)
O4 C17 N4 119.1(3)
O4 C17 C18 121.0(3)
N4 C17 C18 119.9(3)
C23 C18 C19 118.6(3)
C23 C18 C17 122.1(3)
C19 C18 C17 119.3(3)
O5 C19 C20 116.9(3)
O5 C19 C18 123.5(3)
C20 C19 C18 119.6(3)
C21 C20 C19 120.2(4)
C20 C21 C22 120.3(3)
C23 C22 C21 120.3(4)
C22 C23 C18 121.0(4)
C29 C24 C25 118.6(4)
C29 C24 C30 117.2(4)
C25 C24 C30 124.3(4)
O6 C25 C26 121.6(4)
O6 C25 C24 118.9(3)
C26 C25 C24 119.5(4)
C27 C26 C25 120.0(4)
C26 C27 C28 121.6(4)
C29 C28 C27 118.5(4)
C28 C29 C24 121.8(4)
O7 C30 N5 119.8(3)
O7 C30 C24 120.2(3)
N5 C30 C24 120.0(3)
N6 C31 C32 122.8(3)
C37 C32 C33 120.2(3)
C37 C32 C31 116.6(3)
C33 C32 C31 123.2(3)
O8 C33 C32 121.3(3)
O8 C33 C34 121.4(3)
C32 C33 C34 117.3(3)
C35 C34 C33 120.3(3)
C35 C34 C39 117.0(3)
C33 C34 C39 122.4(3)
C36 C35 C34 122.7(4)
C37 C36 C35 116.8(3)
C37 C36 C38 123.0(4)
C35 C36 C38 120.2(4)
C36 C37 C32 122.7(4)
N7 C39 C34 122.9(3)
O9 C40 N8 120.4(3)
O9 C40 C41 121.7(4)
N8 C40 C41 117.8(3)
C46 C41 C42 116.3(4)
C46 C41 C40 121.9(4)
C42 C41 C40 120.6(4)
O10 C42 C43 118.4(6)
O10 C42 C41 120.9(5)
C43 C42 C41 120.7(6)
C45 C44 C43 120.3(5)
C44 C45 C46 120.3(5)
C41 C46 C45 121.7(5)
C44 C43 C42 119.6(7)

loop_
_geom_bond_atom_site_label_1
_geom_bond_atom_site_label_2
_geom_bond_distance
Cl1 O13 1.371(5)
Cl1 O11 1.408(4)
Cl1 O12 1.448(4)
Cl1 O14 1.509(6)
Zn1 O3 2.046(2)
Zn1 O8 2.051(2)
Zn1 O9 2.116(3)
Zn1 N3 2.127(3)
Zn1 O4 2.142(2)
Zn1 N7 2.148(3)
Zn2 O3 2.048(2)
Zn2 O8 2.069(2)
Zn2 O7 2.101(3)
Zn2 O2 2.108(3)
Zn2 N2 2.154(3)
Zn2 N6 2.161(3)
S1 O15 1.478(3)
S1 C47 1.751(5)
S1 C48 1.778(5)
S2 O16 1.508(3)
S2 C49 1.784(5)
S2 C50 1.784(5)
O1 C2 1.340(6)
O2 C7 1.255(5)
O3 C10 1.318(4)
O4 C17 1.269(4)
O5 C19 1.341(5)
O6 C25 1.351(5)
O7 C30 1.255(4)
O8 C33 1.326(4)
O9 C40 1.241(5)
O10 C42 1.377(8)
N1 C7 1.350(5)
N1 N2 1.374(4)
N2 C8 1.294(5)
N3 C16 1.294(4)
N3 N4 1.371(4)
N4 C17 1.337(4)
N5 C30 1.341(5)
N5 N6 1.370(4)
N6 C31 1.287(5)
N7 C39 1.267(5)
N7 N8 1.373(4)
N8 C40 1.350(5)
C1 C2 1.394(6)
C1 C6 1.402(6)
C1 C7 1.475(5)
C2 C3 1.401(6)
C3 C4 1.357(8)
C4 C5 1.375(9)
C5 C6 1.370(6)
C8 C9 1.453(5)
C9 C14 1.397(5)
C9 C10 1.421(5)
C10 C11 1.420(5)
C11 C12 1.409(5)
C11 C16 1.448(5)
C12 C13 1.382(5)
C13 C14 1.385(5)
C13 C15 1.509(5)
C17 C18 1.464(5)
C18 C23 1.405(5)
C18 C19 1.407(5)
C19 C20 1.407(5)
C20 C21 1.377(6)
C21 C22 1.390(6)
C22 C23 1.369(5)
C24 C29 1.391(6)
C24 C25 1.408(6)
C24 C30 1.470(5)
C25 C26 1.405(6)
C26 C27 1.355(7)
C27 C28 1.397(7)
C28 C29 1.376(6)
C31 C32 1.453(5)
C32 C37 1.407(5)
C32 C33 1.415(5)
C33 C34 1.416(5)
C34 C35 1.401(5)
C34 C39 1.466(5)
C35 C36 1.389(6)
C36 C37 1.387(6)
C36 C38 1.510(5)
C40 C41 1.474(5)
C41 C46 1.376(6)
C41 C42 1.417(7)
C42 C43 1.383(8)
C44 C45 1.343(9)
C44 C43 1.368(10)
C45 C46 1.381(7)

loop_
_geom_hbond_atom_site_label_D
_geom_hbond_atom_site_label_H
_geom_hbond_atom_site_label_A
_geom_hbond_distance_DH
_geom_hbond_distance_HA
_geom_hbond_distance_DA
_geom_hbond_angle_DHA
_geom_hbond_site_symmetry_A
N1 H1 O1 0.86 1.98 2.617(4) 130.4 .
O5 H5O O4 0.82 1.84 2.566(3) 146.0 .
N5 H5 O6 0.86 1.99 2.627(4) 130.5 .
O10 H10 O9 0.82 2.04 2.705(5) 138.5 .
O6 H6 O15 0.82 1.80 2.617(4) 174.8 .
N4 H4 O16 0.86 1.87 2.682(4) 157.3 1_545

loop_
_platon_squeeze_void_nr
_platon_squeeze_void_average_x
_platon_squeeze_void_average_y
_platon_squeeze_void_average_z
_platon_squeeze_void_volume
_platon_squeeze_void_count_electrons
_platon_squeeze_void_content
1 -0.074 0.500 0.070 1196 354 ' '
